data_7160866
loop_
_publ_author_name
'Feng, Yuxi'
'Liu, Shuai'
'Meng, Weidong'
'Huang, Yangen'

_publ_section_title
;
 Photoredox catalyzed synthesis of &#x3b2;-trifluoromethyl
 &#x3b2;-aminoketones from <i>N</i>-trifluoroethyl hydroxylamine reagent
 and silyl enol ethers.
;
_journal_name_full 'Organic &amp; biomolecular chemistry'
_journal_paper_doi 10.1039/d5ob01591j
_journal_year 2025
_chemical_formula_moiety 'C19 H18 F3 N O4'
_chemical_formula_sum 'C19 H18 F3 N O4'
_chemical_formula_weight 381.34
_space_group_crystal_system monoclinic
_space_group_IT_number 14
_space_group_name_Hall '-P 2yn'
_space_group_name_H-M_alt 'P 1 21/n 1'
_atom_sites_solution_hydrogens mixed
_atom_sites_solution_primary dual
_audit_block_doi 10.5517/ccdc.csd.cc2nzpt5
_audit_creation_date 2025-05-12
_audit_creation_method
;
Olex2 1.5-beta
(compiled 2022.04.07 svn.rca3783a0 for OlexSys, GUI svn.r6439)
;
_audit_update_record
;
2025-07-13 deposited with the CCDC.	2025-11-11 downloaded from the CCDC.
;
_cell_angle_alpha 90
_cell_angle_beta 96.714(9)
_cell_angle_gamma 90
_cell_formula_units_Z 4
_cell_length_a 14.1227(12)
_cell_length_b 4.9556(4)
_cell_length_c 25.231(3)
_cell_measurement_reflns_used 1027
_cell_measurement_temperature 169.99(10)
_cell_measurement_theta_max 72.1690
_cell_measurement_theta_min 3.4770
_cell_volume 1753.7(3)
_computing_cell_refinement 'CrysAlisPro 1.171.38.43f (Rigaku OD, 2015)'
_computing_data_collection 'CrysAlisPro 1.171.38.43f (Rigaku OD, 2015)'
_computing_data_reduction 'CrysAlisPro 1.171.38.43f (Rigaku OD, 2015)'
_computing_molecular_graphics 'Olex2 1.5-beta (Dolomanov et al., 2009)'
_computing_publication_material 'Olex2 1.5-beta (Dolomanov et al., 2009)'
_computing_structure_refinement 'SHELXL 2018/3 (Sheldrick, 2015)'
_computing_structure_solution 'SHELXT  (Sheldrick, 2015)'
_diffrn_ambient_environment N~2~
_diffrn_ambient_temperature 169.99(10)
_diffrn_detector 'CCD plate'
_diffrn_detector_area_resol_mean 5.2684
_diffrn_detector_type AtlasS2
_diffrn_measured_fraction_theta_full 1.000
_diffrn_measured_fraction_theta_max 0.965
_diffrn_measurement_details
;
List of Runs (angles in degrees, time in seconds):

  # Type    Start    End  Width  t~exp~   \w     \q     \k     \f   Frames
#--------------------------------------------------------------------------
  1  \w     26.00  62.00   1.00    3.00    --   41.11  38.00 120.00   36
  2  \w     31.00 133.00   1.00    8.00    --  107.58 -77.00 150.00  102
  3  \w     47.00 135.00   1.00    8.00    --  107.58 -30.00 -60.00   88
  4  \w     90.00 177.00   1.00    8.00    --  107.58  61.00 -90.00   87
  5  \w     59.00 114.00   1.00    8.00    --  107.58 -61.00 -90.00   55
  6  \w     36.00  69.00   1.00    8.00    --  107.58 -94.00-150.00   33
  7  \w    -96.00 -45.00   1.00    3.00    --  -41.11 125.00  90.00   51
  8  \w    -99.00 -58.00   1.00    3.00    --  -41.11-155.00 121.00   41
  9  \w   -117.00 -14.00   1.00    3.00    --  -41.11 -19.00  90.00  103
 10  \w     78.00 104.00   1.00   15.00    --  107.58 -94.00 -90.00   26
 11  \w    -18.00  14.00   1.00   12.00    --   41.23 -57.00  30.00   32
;
_diffrn_measurement_device 'four-circle diffractometer'
_diffrn_measurement_device_type 'SuperNova, Dual, Cu at zero, AtlasS2'
_diffrn_measurement_method '\w scans'
_diffrn_orient_matrix_type 'CrysAlisPro convention (1999,Acta A55,543-557)'
_diffrn_orient_matrix_UB_11 -0.0392718000
_diffrn_orient_matrix_UB_12 -0.1401160000
_diffrn_orient_matrix_UB_13 0.0473673000
_diffrn_orient_matrix_UB_21 -0.0808851000
_diffrn_orient_matrix_UB_22 -0.1250593000
_diffrn_orient_matrix_UB_23 -0.0385036000
_diffrn_orient_matrix_UB_31 0.0631095000
_diffrn_orient_matrix_UB_32 -0.2475939000
_diffrn_orient_matrix_UB_33 -0.0073876000
_diffrn_radiation_monochromator mirror
_diffrn_radiation_probe x-ray
_diffrn_radiation_type 'Cu K\a'
_diffrn_radiation_wavelength 1.54184
_diffrn_reflns_av_R_equivalents 0.0822
_diffrn_reflns_av_unetI/netI 0.1027
_diffrn_reflns_Laue_measured_fraction_full 1.000
_diffrn_reflns_Laue_measured_fraction_max 0.965
_diffrn_reflns_limit_h_max 17
_diffrn_reflns_limit_h_min -17
_diffrn_reflns_limit_k_max 4
_diffrn_reflns_limit_k_min -5
_diffrn_reflns_limit_l_max 27
_diffrn_reflns_limit_l_min -30
_diffrn_reflns_number 6098
_diffrn_reflns_point_group_measured_fraction_full 1.000
_diffrn_reflns_point_group_measured_fraction_max 0.965
_diffrn_reflns_theta_full 67.684
_diffrn_reflns_theta_max 73.671
_diffrn_reflns_theta_min 3.426
_diffrn_source 'micro-focus sealed X-ray tube'
_diffrn_source_type 'SuperNova (Cu) X-ray Source'
_exptl_absorpt_coefficient_mu 1.050
_exptl_absorpt_correction_T_max 1.00000
_exptl_absorpt_correction_T_min 0.33328
_exptl_absorpt_correction_type multi-scan
_exptl_absorpt_process_details
;
CrysAlisPro 1.171.38.43f (Rigaku Oxford Diffraction, 2015)
Empirical absorption correction using spherical harmonics,
 implemented in SCALE3 ABSPACK scaling algorithm.
;
_exptl_crystal_colour 'clear light colourless'
_exptl_crystal_density_diffrn 1.444
_exptl_crystal_description block
_exptl_crystal_F_000 792
_exptl_crystal_size_max 0.15
_exptl_crystal_size_mid 0.13
_exptl_crystal_size_min 0.1
_refine_diff_density_max 0.268
_refine_diff_density_min -0.321
_refine_diff_density_rms 0.079
_refine_ls_extinction_method none
_refine_ls_goodness_of_fit_ref 1.004
_refine_ls_hydrogen_treatment mixed
_refine_ls_matrix_type full
_refine_ls_number_parameters 249
_refine_ls_number_reflns 3416
_refine_ls_number_restraints 0
_refine_ls_restrained_S_all 1.004
_refine_ls_R_factor_all 0.1106
_refine_ls_R_factor_gt 0.0746
_refine_ls_shift/su_max 0.001
_refine_ls_shift/su_mean 0.000
_refine_ls_structure_factor_coef Fsqd
_refine_ls_weighting_details 'w=1/[\s^2^(Fo^2^)+(0.0901P)^2^] where P=(Fo^2^+2Fc^2^)/3'
_refine_ls_weighting_scheme calc
_refine_ls_wR_factor_gt 0.1786
_refine_ls_wR_factor_ref 0.2283
_reflns_Friedel_coverage 0.000
_reflns_number_gt 2133
_reflns_number_total 3416
_reflns_threshold_expression 'I > 2\s(I)'
_cod_data_source_file d5ob01591j2.cif
_cod_data_source_block exp_5930
_cod_database_code 7160866
_shelx_shelxl_version_number 2018/3
_shelx_space_group_comment
;
The symmetry employed for this shelxl refinement is uniquely defined
by the following loop, which should always be used as a source of
symmetry information in preference to the above space-group names.
They are only intended as comments.
;
_olex2_refinement_description
;
1. Fixed Uiso
 At 1.2 times of:
  All C(H) groups, All C(H,H) groups
 At 1.5 times of:
  All C(H,H,H) groups
2.a Ternary CH refined with riding coordinates:
 C9(H9)
2.b Secondary CH2 refined with riding coordinates:
 C8(H8A,H8B), C12(H12A,H12B)
2.c Aromatic/amide H refined with riding coordinates:
 C2(H2), C3(H3), C4(H4), C5(H5), C14(H14), C15(H15), C16(H16), C17(H17),
 C18(H18)
2.d Idealised Me refined as rotating group:
 C19(H19A,H19B,H19C)
;
_olex2_date_sample_data_collection 2025-05-12
_olex2_submission_special_instructions 'No special instructions were received'
_oxdiff_exptl_absorpt_empirical_details
;
Empirical correction (ABSPACK) includes:
- Absorption correction using spherical harmonics
- Frame scaling
- Detector area scaling
;
_oxdiff_exptl_absorpt_empirical_full_max 2.502
_oxdiff_exptl_absorpt_empirical_full_min 0.538

loop_
_space_group_symop_operation_xyz
'x, y, z'
'-x+1/2, y+1/2, -z+1/2'
'-x, -y, -z'
'x-1/2, -y-1/2, z-1/2'

loop_
_atom_site_label
_atom_site_type_symbol
_atom_site_fract_x
_atom_site_fract_y
_atom_site_fract_z
_atom_site_U_iso_or_equiv
_atom_site_adp_type
_atom_site_occupancy
_atom_site_site_symmetry_order
_atom_site_calc_flag
_atom_site_refinement_flags_posn
_atom_site_refinement_flags_adp
_atom_site_refinement_flags_occupancy
_atom_site_disorder_assembly
_atom_site_disorder_group
F1 F 0.03763(18) 0.2390(6) 0.54290(12) 0.0683(8) Uani 1 1 d . . . . .
F2 F 0.07970(17) 0.5914(5) 0.58964(12) 0.0604(7) Uani 1 1 d . . . . .
F3 F 0.07035(17) 0.2078(6) 0.62828(11) 0.0593(7) Uani 1 1 d . . . . .
O1 O 0.2247(2) 0.7009(6) 0.43653(13) 0.0554(7) Uani 1 1 d . . . . .
O2 O 0.3440(2) 0.0729(5) 0.52548(13) 0.0537(7) Uani 1 1 d . . . . .
O3 O 0.27622(19) -0.0879(5) 0.65811(11) 0.0453(6) Uani 1 1 d . . . . .
O4 O 0.33537(17) 0.2707(5) 0.70664(10) 0.0393(6) Uani 1 1 d . . . . .
N1 N 0.2602(2) 0.3400(6) 0.62618(12) 0.0357(6) Uani 1 1 d . . . . .
H1 H 0.270(2) 0.495(7) 0.6302(14) 0.018(8) Uiso 1 1 d . . . . .
C1 C 0.3137(3) 0.6213(8) 0.42884(16) 0.0476(9) Uani 1 1 d . . . . .
C2 C 0.3639(3) 0.7334(10) 0.38931(18) 0.0559(11) Uani 1 1 d . . . . .
H2 H 0.336839 0.871314 0.367583 0.067 Uiso 1 1 calc R U . . .
C3 C 0.4538(4) 0.6380(10) 0.38284(18) 0.0629(13) Uani 1 1 d . . . . .
H3 H 0.487246 0.716146 0.357155 0.075 Uiso 1 1 calc R U . . .
C4 C 0.4950(3) 0.4297(11) 0.4136(2) 0.0622(13) Uani 1 1 d . . . . .
H4 H 0.554903 0.364479 0.408228 0.075 Uiso 1 1 calc R U . . .
C5 C 0.4452(3) 0.3193(9) 0.45260(18) 0.0519(10) Uani 1 1 d . . . . .
H5 H 0.472362 0.177389 0.473210 0.062 Uiso 1 1 calc R U . . .
C6 C 0.3565(3) 0.4141(8) 0.46175(16) 0.0432(8) Uani 1 1 d . . . . .
C7 C 0.3121(3) 0.2837(7) 0.50649(15) 0.0424(8) Uani 1 1 d . . . . .
C8 C 0.2287(3) 0.4168(7) 0.52878(15) 0.0434(8) Uani 1 1 d . . . . .
H8A H 0.174532 0.420884 0.501365 0.052 Uiso 1 1 calc R U . . .
H8B H 0.245437 0.601845 0.538322 0.052 Uiso 1 1 calc R U . . .
C9 C 0.2003(2) 0.2704(7) 0.57784(15) 0.0388(8) Uani 1 1 d . . . . .
H9 H 0.206196 0.075974 0.571997 0.047 Uiso 1 1 calc R U . . .
C10 C 0.0975(3) 0.3301(8) 0.58477(17) 0.0473(9) Uani 1 1 d . . . . .
C11 C 0.2897(2) 0.1524(6) 0.66298(14) 0.0349(7) Uani 1 1 d . . . . .
C12 C 0.3651(3) 0.0966(8) 0.75216(16) 0.0449(9) Uani 1 1 d . . . . .
H12A H 0.329622 -0.071299 0.748371 0.054 Uiso 1 1 calc R U . . .
H12B H 0.350677 0.183957 0.784667 0.054 Uiso 1 1 calc R U . . .
C13 C 0.4697(2) 0.0371(7) 0.75628(14) 0.0362(7) Uani 1 1 d . . . . .
C14 C 0.5044(3) -0.1564(9) 0.72439(18) 0.0521(10) Uani 1 1 d . . . . .
H14 H 0.462265 -0.250378 0.699955 0.062 Uiso 1 1 calc R U . . .
C15 C 0.6005(3) -0.2128(9) 0.72815(19) 0.0534(10) Uani 1 1 d . . . . .
H15 H 0.622776 -0.343275 0.706181 0.064 Uiso 1 1 calc R U . . .
C16 C 0.6631(3) -0.0777(8) 0.76401(19) 0.0494(9) Uani 1 1 d . . . . .
H16 H 0.727935 -0.116155 0.766701 0.059 Uiso 1 1 calc R U . . .
C17 C 0.6301(3) 0.1125(10) 0.7956(2) 0.0643(13) Uani 1 1 d . . . . .
H17 H 0.672724 0.203196 0.820329 0.077 Uiso 1 1 calc R U . . .
C18 C 0.5343(3) 0.1742(9) 0.79181(19) 0.0546(10) Uani 1 1 d . . . . .
H18 H 0.513085 0.308794 0.813264 0.066 Uiso 1 1 calc R U . . .
C19 C 0.1803(3) 0.9139(9) 0.40456(19) 0.0595(11) Uani 1 1 d . . . . .
H19A H 0.170165 0.857110 0.367958 0.089 Uiso 1 1 calc R U . . .
H19B H 0.220856 1.070007 0.407578 0.089 Uiso 1 1 calc R U . . .
H19C H 0.120231 0.957708 0.416647 0.089 Uiso 1 1 calc R U . . .

loop_
_atom_site_aniso_label
_atom_site_aniso_U_11
_atom_site_aniso_U_22
_atom_site_aniso_U_33
_atom_site_aniso_U_23
_atom_site_aniso_U_13
_atom_site_aniso_U_12
F1 0.0509(14) 0.098(2) 0.0535(17) -0.0001(15) -0.0037(11) -0.0189(13)
F2 0.0551(14) 0.0541(14) 0.0741(19) 0.0073(13) 0.0161(12) 0.0135(11)
F3 0.0533(14) 0.0740(16) 0.0529(15) 0.0065(12) 0.0164(11) -0.0072(11)
O1 0.0528(16) 0.0678(18) 0.0449(17) 0.0156(14) 0.0026(12) -0.0059(13)
O2 0.0628(17) 0.0443(15) 0.0561(19) 0.0011(13) 0.0157(14) 0.0073(12)
O3 0.0597(16) 0.0314(13) 0.0445(16) 0.0018(10) 0.0047(12) -0.0008(10)
O4 0.0412(12) 0.0377(12) 0.0374(14) -0.0012(10) -0.0019(10) 0.0031(9)
N1 0.0455(16) 0.0258(15) 0.0352(16) -0.0040(11) 0.0022(11) -0.0029(11)
C1 0.051(2) 0.057(2) 0.034(2) -0.0012(17) 0.0017(15) -0.0142(16)
C2 0.067(3) 0.065(3) 0.036(2) -0.0027(18) 0.0085(18) -0.024(2)
C3 0.074(3) 0.076(3) 0.043(2) -0.013(2) 0.023(2) -0.035(2)
C4 0.059(3) 0.081(3) 0.050(3) -0.025(2) 0.022(2) -0.021(2)
C5 0.054(2) 0.059(2) 0.043(2) -0.0189(19) 0.0074(17) -0.0114(18)
C6 0.0454(19) 0.050(2) 0.0337(19) -0.0072(15) 0.0037(14) -0.0095(15)
C7 0.0456(19) 0.045(2) 0.036(2) -0.0065(15) 0.0032(15) -0.0055(15)
C8 0.056(2) 0.0394(18) 0.036(2) 0.0054(15) 0.0062(16) 0.0004(15)
C9 0.0451(19) 0.0359(17) 0.0361(19) -0.0017(14) 0.0074(14) -0.0056(13)
C10 0.048(2) 0.052(2) 0.042(2) 0.0012(17) 0.0030(16) -0.0058(16)
C11 0.0390(17) 0.0301(17) 0.0370(18) -0.0022(13) 0.0100(13) 0.0015(12)
C12 0.0407(19) 0.059(2) 0.036(2) 0.0090(16) 0.0070(15) 0.0043(15)
C13 0.0425(17) 0.0376(17) 0.0281(16) 0.0071(13) 0.0028(13) -0.0029(13)
C14 0.042(2) 0.058(2) 0.052(2) -0.0200(19) -0.0114(17) 0.0050(16)
C15 0.044(2) 0.058(2) 0.056(3) -0.017(2) -0.0051(17) 0.0091(16)
C16 0.0376(18) 0.050(2) 0.059(3) -0.0020(19) -0.0004(16) -0.0025(15)
C17 0.047(2) 0.075(3) 0.069(3) -0.027(3) -0.002(2) -0.0066(19)
C18 0.054(2) 0.055(2) 0.054(3) -0.021(2) 0.0038(18) 0.0014(17)
C19 0.063(3) 0.060(2) 0.052(3) 0.017(2) -0.010(2) -0.013(2)

loop_
_atom_type_symbol
_atom_type_description
_atom_type_scat_dispersion_real
_atom_type_scat_dispersion_imag
_atom_type_scat_source
C C 0.0181 0.0091 'International Tables Vol C Tables 4.2.6.8 and 6.1.1.4'
H H 0.0000 0.0000 'International Tables Vol C Tables 4.2.6.8 and 6.1.1.4'
F F 0.0727 0.0534 'International Tables Vol C Tables 4.2.6.8 and 6.1.1.4'
N N 0.0311 0.0180 'International Tables Vol C Tables 4.2.6.8 and 6.1.1.4'
O O 0.0492 0.0322 'International Tables Vol C Tables 4.2.6.8 and 6.1.1.4'

loop_
_geom_angle_atom_site_label_1
_geom_angle_atom_site_label_2
_geom_angle_atom_site_label_3
_geom_angle
_geom_angle_site_symmetry_1
_geom_angle_site_symmetry_3
_geom_angle_publ_flag
C1 O1 C19 119.2(3) . . ?
C11 O4 C12 117.0(3) . . ?
C9 N1 H1 115(2) . . ?
C11 N1 H1 124(3) . . ?
C11 N1 C9 121.5(3) . . ?
O1 C1 C2 122.8(4) . . ?
O1 C1 C6 118.0(3) . . ?
C2 C1 C6 119.2(4) . . ?
C1 C2 H2 120.1 . . ?
C3 C2 C1 119.7(5) . . ?
C3 C2 H2 120.1 . . ?
C2 C3 H3 119.2 . . ?
C4 C3 C2 121.5(4) . . ?
C4 C3 H3 119.2 . . ?
C3 C4 H4 120.7 . . ?
C3 C4 C5 118.6(4) . . ?
C5 C4 H4 120.7 . . ?
C4 C5 H5 119.0 . . ?
C6 C5 C4 121.9(5) . . ?
C6 C5 H5 119.0 . . ?
C1 C6 C7 124.6(4) . . ?
C5 C6 C1 118.9(4) . . ?
C5 C6 C7 116.5(4) . . ?
O2 C7 C6 119.9(4) . . ?
O2 C7 C8 119.8(3) . . ?
C6 C7 C8 120.2(3) . . ?
C7 C8 H8A 109.1 . . ?
C7 C8 H8B 109.1 . . ?
C7 C8 C9 112.5(3) . . ?
H8A C8 H8B 107.8 . . ?
C9 C8 H8A 109.1 . . ?
C9 C8 H8B 109.1 . . ?
N1 C9 C8 112.8(3) . . ?
N1 C9 H9 108.1 . . ?
N1 C9 C10 109.4(3) . . ?
C8 C9 H9 108.1 . . ?
C10 C9 C8 110.4(3) . . ?
C10 C9 H9 108.1 . . ?
F1 C10 C9 111.4(3) . . ?
F2 C10 F1 106.9(4) . . ?
F2 C10 F3 106.8(4) . . ?
F2 C10 C9 113.3(3) . . ?
F3 C10 F1 106.0(3) . . ?
F3 C10 C9 112.0(3) . . ?
O3 C11 O4 124.5(3) . . ?
O3 C11 N1 125.3(4) . . ?
O4 C11 N1 110.1(3) . . ?
O4 C12 H12A 109.4 . . ?
O4 C12 H12B 109.4 . . ?
O4 C12 C13 111.2(3) . . ?
H12A C12 H12B 108.0 . . ?
C13 C12 H12A 109.4 . . ?
C13 C12 H12B 109.4 . . ?
C14 C13 C12 120.8(3) . . ?
C14 C13 C18 117.9(3) . . ?
C18 C13 C12 121.3(4) . . ?
C13 C14 H14 119.5 . . ?
C13 C14 C15 121.0(4) . . ?
C15 C14 H14 119.5 . . ?
C14 C15 H15 119.9 . . ?
C16 C15 C14 120.2(4) . . ?
C16 C15 H15 119.9 . . ?
C15 C16 H16 120.3 . . ?
C17 C16 C15 119.5(4) . . ?
C17 C16 H16 120.3 . . ?
C16 C17 H17 119.5 . . ?
C16 C17 C18 121.1(4) . . ?
C18 C17 H17 119.5 . . ?
C13 C18 H18 119.9 . . ?
C17 C18 C13 120.3(4) . . ?
C17 C18 H18 119.9 . . ?
O1 C19 H19A 109.5 . . ?
O1 C19 H19B 109.5 . . ?
O1 C19 H19C 109.5 . . ?
H19A C19 H19B 109.5 . . ?
H19A C19 H19C 109.5 . . ?
H19B C19 H19C 109.5 . . ?

loop_
_geom_bond_atom_site_label_1
_geom_bond_atom_site_label_2
_geom_bond_distance
_geom_bond_site_symmetry_2
_geom_bond_publ_flag
F1 C10 1.351(5) . ?
F2 C10 1.327(5) . ?
F3 C10 1.348(5) . ?
O1 C1 1.353(5) . ?
O1 C19 1.428(5) . ?
O2 C7 1.214(5) . ?
O3 C11 1.210(4) . ?
O4 C11 1.345(4) . ?
O4 C12 1.459(4) . ?
N1 H1 0.78(4) . ?
N1 C9 1.443(5) . ?
N1 C11 1.345(5) . ?
C1 C2 1.405(6) . ?
C1 C6 1.411(6) . ?
C2 H2 0.9300 . ?
C2 C3 1.382(7) . ?
C3 H3 0.9300 . ?
C3 C4 1.378(7) . ?
C4 H4 0.9300 . ?
C4 C5 1.387(6) . ?
C5 H5 0.9300 . ?
C5 C6 1.383(6) . ?
C6 C7 1.501(5) . ?
C7 C8 1.514(5) . ?
C8 H8A 0.9700 . ?
C8 H8B 0.9700 . ?
C8 C9 1.528(5) . ?
C9 H9 0.9800 . ?
C9 C10 1.512(5) . ?
C12 H12A 0.9700 . ?
C12 H12B 0.9700 . ?
C12 C13 1.497(5) . ?
C13 C14 1.378(5) . ?
C13 C18 1.381(5) . ?
C14 H14 0.9300 . ?
C14 C15 1.379(5) . ?
C15 H15 0.9300 . ?
C15 C16 1.364(6) . ?
C16 H16 0.9300 . ?
C16 C17 1.352(6) . ?
C17 H17 0.9300 . ?
C17 C18 1.380(6) . ?
C18 H18 0.9300 . ?
C19 H19A 0.9600 . ?
C19 H19B 0.9600 . ?
C19 H19C 0.9600 . ?

loop_
_geom_torsion_atom_site_label_1
_geom_torsion_atom_site_label_2
_geom_torsion_atom_site_label_3
_geom_torsion_atom_site_label_4
_geom_torsion
_geom_torsion_site_symmetry_1
_geom_torsion_site_symmetry_2
_geom_torsion_site_symmetry_3
_geom_torsion_site_symmetry_4
_geom_torsion_publ_flag
O1 C1 C2 C3 -178.5(4) . . . . ?
O1 C1 C6 C5 176.4(3) . . . . ?
O1 C1 C6 C7 -2.9(6) . . . . ?
O2 C7 C8 C9 5.0(5) . . . . ?
O4 C12 C13 C14 -79.7(5) . . . . ?
O4 C12 C13 C18 100.1(4) . . . . ?
N1 C9 C10 F1 -172.8(3) . . . . ?
N1 C9 C10 F2 66.6(4) . . . . ?
N1 C9 C10 F3 -54.3(4) . . . . ?
C1 C2 C3 C4 1.5(6) . . . . ?
C1 C6 C7 O2 164.9(4) . . . . ?
C1 C6 C7 C8 -16.3(5) . . . . ?
C2 C1 C6 C5 -2.8(5) . . . . ?
C2 C1 C6 C7 177.9(3) . . . . ?
C2 C3 C4 C5 -1.5(6) . . . . ?
C3 C4 C5 C6 -0.7(6) . . . . ?
C4 C5 C6 C1 2.8(6) . . . . ?
C4 C5 C6 C7 -177.8(4) . . . . ?
C5 C6 C7 O2 -14.4(5) . . . . ?
C5 C6 C7 C8 164.4(3) . . . . ?
C6 C1 C2 C3 0.7(6) . . . . ?
C6 C7 C8 C9 -173.8(3) . . . . ?
C7 C8 C9 N1 80.8(4) . . . . ?
C7 C8 C9 C10 -156.5(3) . . . . ?
C8 C9 C10 F1 62.6(4) . . . . ?
C8 C9 C10 F2 -58.1(4) . . . . ?
C8 C9 C10 F3 -178.9(3) . . . . ?
C9 N1 C11 O3 6.0(5) . . . . ?
C9 N1 C11 O4 -173.2(3) . . . . ?
C11 O4 C12 C13 102.7(4) . . . . ?
C11 N1 C9 C8 -139.3(3) . . . . ?
C11 N1 C9 C10 97.5(4) . . . . ?
C12 O4 C11 O3 -4.0(5) . . . . ?
C12 O4 C11 N1 175.1(3) . . . . ?
C12 C13 C14 C15 -179.7(4) . . . . ?
C12 C13 C18 C17 178.8(4) . . . . ?
C13 C14 C15 C16 0.4(8) . . . . ?
C14 C13 C18 C17 -1.5(7) . . . . ?
C14 C15 C16 C17 -0.3(8) . . . . ?
C15 C16 C17 C18 -0.7(8) . . . . ?
C16 C17 C18 C13 1.6(8) . . . . ?
C18 C13 C14 C15 0.5(7) . . . . ?
C19 O1 C1 C2 -2.2(6) . . . . ?
C19 O1 C1 C6 178.7(4) . . . . ?
